data_4331980
loop_
_publ_author_name
'Landry, Victoria K.'
'Melnick, Jonathan G.'
'Buccella, Daniela'
'Pang, Keliang'
'Ulichny, Joseph C.'
'Parkin, Gerard'

_publ_section_title
;
 Synthesis and Structural Characterization of
 [\k3-B,S,S-B(mimR)3]Ir(CO)(PPh3)H (R = But, Ph) and
 [\k4-B(mimBut)3]M(PPh3)Cl (M = Rh, Ir):&#x00A0; Analysis of the Bonding
 in Metal Borane Compounds
;
_journal_issue 6
_journal_name_full 'Inorganic Chemistry'
_journal_page_first 2588
_journal_page_last 2597
_journal_paper_doi 10.1021/ic051975t
_journal_volume 45
_journal_year 2006
_chemical_formula_sum 'C44 H55 B Ir N8 O P S3'
_chemical_formula_weight 1042.12
_chemical_name_systematic
; 
 ? 
;
_space_group_IT_number 2
_symmetry_cell_setting triclinic
_symmetry_space_group_name_Hall '-P 1'
_symmetry_space_group_name_H-M 'P -1'
_atom_sites_solution_hydrogens geom
_atom_sites_solution_primary direct
_atom_sites_solution_secondary difmap
_audit_creation_method SHELXL-97
_cell_angle_alpha 99.3790(10)
_cell_angle_beta 97.0000(10)
_cell_angle_gamma 103.3660(10)
_cell_formula_units_Z 2
_cell_length_a 11.2473(6)
_cell_length_b 14.3006(8)
_cell_length_c 16.4230(10)
_cell_measurement_reflns_used 13150
_cell_measurement_temperature 243(2)
_cell_measurement_theta_max 28.284
_cell_measurement_theta_min 2.434
_cell_volume 2500.4(2)
_computing_cell_refinement 'Bruker SMART'
_computing_data_collection 'Bruker SMART'
_computing_data_reduction 'Bruker SHELXTL'
_computing_molecular_graphics 'Bruker SHELXTL'
_computing_publication_material 'Bruker SHELXTL'
_computing_structure_refinement 'SHELXL-97 (Sheldrick, 1997)'
_computing_structure_solution 'SHELXS-97 (Sheldrick, 1990)'
_diffrn_ambient_temperature 243(2)
_diffrn_measured_fraction_theta_full 0.879
_diffrn_measured_fraction_theta_max 0.879
_diffrn_measurement_device_type 'CCD area detector'
_diffrn_measurement_method 'phi and omega scans'
_diffrn_radiation_monochromator graphite
_diffrn_radiation_source 'fine-focus sealed tube'
_diffrn_radiation_type MoK\a
_diffrn_radiation_wavelength 0.71073
_diffrn_reflns_av_R_equivalents 0.0151
_diffrn_reflns_av_sigmaI/netI 0.0210
_diffrn_reflns_limit_h_max 5
_diffrn_reflns_limit_h_min -14
_diffrn_reflns_limit_k_max 18
_diffrn_reflns_limit_k_min -17
_diffrn_reflns_limit_l_max 21
_diffrn_reflns_limit_l_min -20
_diffrn_reflns_number 17082
_diffrn_reflns_theta_full 28.31
_diffrn_reflns_theta_max 28.31
_diffrn_reflns_theta_min 1.49
_exptl_absorpt_coefficient_mu 2.867
_exptl_absorpt_correction_T_max 0.5343
_exptl_absorpt_correction_T_min 0.4336
_exptl_absorpt_correction_type empirical
_exptl_absorpt_process_details SADABS
_exptl_crystal_colour Colorless
_exptl_crystal_density_diffrn 1.384
_exptl_crystal_density_method 'not measured'
_exptl_crystal_description Block
_exptl_crystal_F_000 1056
_exptl_crystal_size_max 0.35
_exptl_crystal_size_mid 0.35
_exptl_crystal_size_min 0.25
_refine_diff_density_max 1.182
_refine_diff_density_min -0.578
_refine_diff_density_rms 0.093
_refine_ls_extinction_coef 0.00146(18)
_refine_ls_extinction_expression Fc^*^=kFc[1+0.001xFc^2^\l^3^/sin(2\q)]^-1/4^
_refine_ls_extinction_method SHELXL
_refine_ls_goodness_of_fit_ref 1.078
_refine_ls_hydrogen_treatment mixed
_refine_ls_matrix_type full
_refine_ls_number_parameters 519
_refine_ls_number_reflns 10916
_refine_ls_number_restraints 9
_refine_ls_restrained_S_all 1.079
_refine_ls_R_factor_all 0.0328
_refine_ls_R_factor_gt 0.0295
_refine_ls_shift/su_max 0.003
_refine_ls_shift/su_mean 0.000
_refine_ls_structure_factor_coef Fsqd
_refine_ls_weighting_details 'calc w=1/[\s^2^(Fo^2^)+(0.0472P)^2^+2.4667P] where P=(Fo^2^+2Fc^2^)/3'
_refine_ls_weighting_scheme calc
_refine_ls_wR_factor_gt 0.0815
_refine_ls_wR_factor_ref 0.0833
_reflns_number_gt 10070
_reflns_number_total 10916
_reflns_threshold_expression >2sigma(I)
_cod_data_source_file ic051975tsup1.cif
_cod_data_source_block irvs20
_cod_depositor_comments
;
The following automatic conversions were performed:

'_symmetry_cell_setting' value 'Triclinic' changed to 'triclinic'
according to /home/saulius/struct/CIF-dictionaries/cif_core.dic
dictionary named 'cif_core.dic' version 2.4.2 from
2011-04-26.

'_exptl_absorpt_correction_type' value 'Empirical'
changed to 'empirical' according to
/home/saulius/struct/CIF-dictionaries/cif_core.dic dictionary named
'cif_core.dic' version 2.4.2 from 2011-04-26.

Automatic conversion script
Id: cif_fix_values 1891 2012-01-12 08:04:46Z andrius 
;
_cod_original_sg_symbol_H-M P-1
_cod_database_code 4331980

loop_
_symmetry_equiv_pos_as_xyz
'x, y, z'
'-x, -y, -z'

loop_
_atom_site_label
_atom_site_type_symbol
_atom_site_fract_x
_atom_site_fract_y
_atom_site_fract_z
_atom_site_U_iso_or_equiv
_atom_site_adp_type
_atom_site_occupancy
_atom_site_symmetry_multiplicity
_atom_site_calc_flag
_atom_site_refinement_flags
_atom_site_disorder_assembly
_atom_site_disorder_group
Ir Ir 0.941054(11) 0.693967(9) 0.218806(8) 0.03301(6) Uani 1 1 d . . .
H H 1.040(4) 0.764(4) 0.285(3) 0.057(12) Uiso 1 1 d . . .
S1 S 1.12500(10) 0.65304(9) 0.17982(7) 0.0519(2) Uani 1 1 d . . .
S2 S 0.79961(11) 0.55399(7) 0.11917(6) 0.0517(2) Uani 1 1 d . . .
S3 S 1.12438(12) 0.76090(11) 0.46143(10) 0.0762(4) Uani 1 1 d . . .
P P 0.95331(8) 0.80450(6) 0.12281(6) 0.03443(17) Uani 1 1 d . . .
O O 0.7571(4) 0.7625(3) 0.3122(3) 0.0837(12) Uani 1 1 d . . .
N11 N 1.0820(3) 0.5729(2) 0.31334(19) 0.0405(6) Uani 1 1 d . . .
N12 N 1.2654(3) 0.5679(3) 0.2824(2) 0.0490(8) Uani 1 1 d . . .
N21 N 0.8587(3) 0.4899(2) 0.26001(19) 0.0406(6) Uani 1 1 d . . .
N22 N 0.7238(3) 0.3750(2) 0.1661(2) 0.0448(7) Uani 1 1 d . . .
N31 N 0.9147(3) 0.6193(2) 0.39157(18) 0.0386(6) Uani 1 1 d . . .
N32 N 0.8947(4) 0.7087(3) 0.5089(2) 0.0514(8) Uani 1 1 d . . .
B B 0.9505(4) 0.5920(3) 0.3031(2) 0.0362(8) Uani 1 1 d . . .
C1 C 0.8245(4) 0.7339(3) 0.2731(3) 0.0525(10) Uani 1 1 d . . .
C11 C 1.1610(3) 0.5969(3) 0.2607(2) 0.0415(8) Uani 1 1 d . . .
C12 C 1.1374(4) 0.5265(3) 0.3694(3) 0.0499(9) Uani 1 1 d . . .
H12A H 1.1022 0.5011 0.4129 0.060 Uiso 1 1 calc R . .
C13 C 1.2496(4) 0.5239(3) 0.3512(3) 0.0541(10) Uani 1 1 d . . .
H13A H 1.3073 0.4973 0.3798 0.065 Uiso 1 1 calc R . .
C14 C 1.3809(4) 0.5855(5) 0.2430(4) 0.0739(15) Uani 1 1 d . . .
C15 C 1.4343(6) 0.6961(6) 0.2556(7) 0.128(3) Uani 1 1 d . . .
H15A H 1.3744 0.7248 0.2281 0.191 Uiso 1 1 calc R . .
H15B H 1.5098 0.7094 0.2318 0.191 Uiso 1 1 calc R . .
H15C H 1.4525 0.7244 0.3150 0.191 Uiso 1 1 calc R . .
C16 C 1.3483(6) 0.5387(6) 0.1511(4) 0.096(2) Uani 1 1 d . . .
H16A H 1.3154 0.4685 0.1449 0.144 Uiso 1 1 calc R . .
H16B H 1.4220 0.5515 0.1253 0.144 Uiso 1 1 calc R . .
H16C H 1.2864 0.5661 0.1240 0.144 Uiso 1 1 calc R . .
C17 C 1.4749(5) 0.5406(6) 0.2856(4) 0.097(2) Uani 1 1 d . . .
H17A H 1.4427 0.4700 0.2751 0.146 Uiso 1 1 calc R . .
H17B H 1.4903 0.5664 0.3454 0.146 Uiso 1 1 calc R . .
H17C H 1.5516 0.5568 0.2635 0.146 Uiso 1 1 calc R . .
C21 C 0.7917(3) 0.4702(2) 0.1831(2) 0.0384(7) Uani 1 1 d . . .
C22 C 0.8346(5) 0.4039(3) 0.2915(3) 0.0563(10) Uani 1 1 d . . .
H22A H 0.8701 0.3964 0.3441 0.068 Uiso 1 1 calc R . .
C23 C 0.7532(5) 0.3343(3) 0.2348(3) 0.0572(11) Uani 1 1 d . . .
H23A H 0.7212 0.2692 0.2402 0.069 Uiso 1 1 calc R . .
C24 C 0.6372(4) 0.3206(3) 0.0870(3) 0.0499(9) Uani 1 1 d . . .
C25 C 0.5381(5) 0.3758(4) 0.0683(4) 0.0811(17) Uani 1 1 d . . .
H25A H 0.5777 0.4406 0.0601 0.122 Uiso 1 1 calc R . .
H25B H 0.4933 0.3817 0.1150 0.122 Uiso 1 1 calc R . .
H25C H 0.4807 0.3398 0.0180 0.122 Uiso 1 1 calc R . .
C26 C 0.5751(6) 0.2180(4) 0.0985(4) 0.0851(18) Uani 1 1 d . . .
H26A H 0.6376 0.1829 0.1094 0.128 Uiso 1 1 calc R . .
H26B H 0.5175 0.1830 0.0480 0.128 Uiso 1 1 calc R . .
H26C H 0.5305 0.2229 0.1453 0.128 Uiso 1 1 calc R . .
C27 C 0.7098(5) 0.3123(4) 0.0164(3) 0.0733(14) Uani 1 1 d . . .
H27A H 0.7716 0.2771 0.0291 0.110 Uiso 1 1 calc R . .
H27B H 0.7506 0.3774 0.0094 0.110 Uiso 1 1 calc R . .
H27C H 0.6542 0.2772 -0.0348 0.110 Uiso 1 1 calc R . .
C31 C 0.9770(4) 0.6957(3) 0.4545(2) 0.0460(8) Uani 1 1 d . . .
C32 C 0.7960(4) 0.5853(3) 0.4083(3) 0.0514(9) Uani 1 1 d . . .
H32A H 0.7343 0.5324 0.3749 0.062 Uiso 1 1 calc R . .
C33 C 0.7835(4) 0.6394(4) 0.4787(3) 0.0588(11) Uani 1 1 d . . .
H33A H 0.7119 0.6319 0.5037 0.071 Uiso 1 1 calc R . .
C34 C 0.9152(6) 0.7910(4) 0.5826(3) 0.0696(14) Uani 1 1 d . . .
C35 C 0.7971(7) 0.7756(5) 0.6237(4) 0.096(2) Uani 1 1 d . . .
H35A H 0.7841 0.7142 0.6434 0.144 Uiso 1 1 calc R . .
H35B H 0.7261 0.7737 0.5830 0.144 Uiso 1 1 calc R . .
H35C H 0.8072 0.8293 0.6707 0.144 Uiso 1 1 calc R . .
C36 C 0.9361(7) 0.8874(4) 0.5507(4) 0.094(2) Uani 1 1 d . . .
H36A H 1.0095 0.8961 0.5244 0.141 Uiso 1 1 calc R . .
H36B H 0.9471 0.9416 0.5972 0.141 Uiso 1 1 calc R . .
H36C H 0.8648 0.8855 0.5101 0.141 Uiso 1 1 calc R . .
C37 C 1.0227(7) 0.7880(5) 0.6465(3) 0.096(2) Uani 1 1 d . . .
H37A H 1.0042 0.7261 0.6653 0.143 Uiso 1 1 calc R . .
H37B H 1.0356 0.8416 0.6940 0.143 Uiso 1 1 calc R . .
H37C H 1.0970 0.7945 0.6213 0.143 Uiso 1 1 calc R . .
C41 C 1.1033(3) 0.8953(2) 0.1384(3) 0.0415(8) Uani 1 1 d . . .
C42 C 1.1617(5) 0.9212(4) 0.0731(3) 0.0618(11) Uani 1 1 d . . .
H42A H 1.1238 0.8926 0.0176 0.074 Uiso 1 1 calc R . .
C43 C 1.2760(5) 0.9894(4) 0.0890(4) 0.0788(16) Uani 1 1 d . . .
H43A H 1.3157 1.0057 0.0442 0.095 Uiso 1 1 calc R . .
C44 C 1.3310(4) 1.0328(4) 0.1692(4) 0.0737(15) Uani 1 1 d . . .
H44A H 1.4083 1.0791 0.1796 0.088 Uiso 1 1 calc R . .
C45 C 1.2740(5) 1.0091(4) 0.2338(4) 0.0757(15) Uani 1 1 d . . .
H45A H 1.3112 1.0398 0.2890 0.091 Uiso 1 1 calc R . .
C46 C 1.1603(4) 0.9391(4) 0.2188(3) 0.0645(12) Uani 1 1 d . . .
H46A H 1.1224 0.9219 0.2641 0.077 Uiso 1 1 calc R . .
C51 C 0.9254(4) 0.7540(3) 0.0102(2) 0.0419(8) Uani 1 1 d . . .
C52 C 0.9642(4) 0.6703(3) -0.0174(3) 0.0494(9) Uani 1 1 d . . .
H52A H 0.9970 0.6378 0.0218 0.059 Uiso 1 1 calc R . .
C53 C 0.9547(5) 0.6345(4) -0.1025(3) 0.0646(12) Uani 1 1 d . . .
H53A H 0.9827 0.5789 -0.1208 0.078 Uiso 1 1 calc R . .
C54 C 0.9043(6) 0.6807(4) -0.1596(3) 0.0750(15) Uani 1 1 d . . .
H54A H 0.8981 0.6567 -0.2172 0.090 Uiso 1 1 calc R . .
C55 C 0.8632(6) 0.7616(4) -0.1333(3) 0.0789(16) Uani 1 1 d . . .
H55A H 0.8270 0.7917 -0.1729 0.095 Uiso 1 1 calc R . .
C56 C 0.8745(5) 0.7992(4) -0.0487(3) 0.0633(12) Uani 1 1 d . . .
H56A H 0.8475 0.8556 -0.0312 0.076 Uiso 1 1 calc R . .
C61 C 0.8416(3) 0.8796(3) 0.1303(2) 0.0378(7) Uani 1 1 d . . .
C62 C 0.7181(4) 0.8315(3) 0.1248(3) 0.0510(9) Uani 1 1 d . . .
H62A H 0.6946 0.7628 0.1175 0.061 Uiso 1 1 calc R . .
C63 C 0.6292(4) 0.8833(4) 0.1298(3) 0.0636(12) Uani 1 1 d . . .
H63A H 0.5458 0.8501 0.1267 0.076 Uiso 1 1 calc R . .
C64 C 0.6627(5) 0.9838(4) 0.1392(3) 0.0684(13) Uani 1 1 d . . .
H64A H 0.6018 1.0190 0.1420 0.082 Uiso 1 1 calc R . .
C65 C 0.7835(5) 1.0326(3) 0.1447(3) 0.0650(12) Uani 1 1 d . . .
H65A H 0.8058 1.1013 0.1514 0.078 Uiso 1 1 calc R . .
C66 C 0.8745(4) 0.9807(3) 0.1403(3) 0.0509(9) Uani 1 1 d . . .
H66A H 0.9579 1.0145 0.1441 0.061 Uiso 1 1 calc R . .
N1S N 0.6090(9) 1.1184(7) 0.3092(6) 0.163(3) Uiso 1 1 d D . .
C11S C 0.6519(10) 1.0625(8) 0.3362(7) 0.138(3) Uiso 1 1 d D . .
C12S C 0.7090(12) 0.9908(9) 0.3681(9) 0.191(5) Uiso 1 1 d D . .
H12B H 0.7956 1.0214 0.3908 0.287 Uiso 1 1 calc R . .
H12C H 0.7027 0.9361 0.3228 0.287 Uiso 1 1 calc R . .
H12D H 0.6666 0.9673 0.4117 0.287 Uiso 1 1 calc R . .
N2S N 0.5060(10) 1.4606(7) 0.4736(7) 0.088(3) Uiso 0.50 1 d PD . 1
C21S C 0.5446(10) 1.3946(7) 0.4592(7) 0.070(3) Uiso 0.50 1 d PD A 1
C22S C 0.5946(10) 1.3110(7) 0.4425(7) 0.070(3) Uiso 0.50 1 d PD A 1
H22B H 0.6844 1.3325 0.4523 0.105 Uiso 0.50 1 calc PR A 1
H22C H 0.5653 1.2776 0.3847 0.105 Uiso 0.50 1 calc PR A 1
H22D H 0.5679 1.2665 0.4792 0.105 Uiso 0.50 1 calc PR A 1
N2' N 0.6007(17) 0.9213(12) 0.5196(11) 0.153(6) Uiso 0.50 1 d PD B 2
C21' C 0.631(2) 0.9972(13) 0.5625(13) 0.150(7) Uiso 0.50 1 d PD B 2
C22' C 0.6372(17) 1.0964(11) 0.6092(11) 0.126(6) Uiso 0.50 1 d PD B 2
H32B H 0.5851 1.1269 0.5764 0.189 Uiso 0.50 1 calc PR B 2
H32C H 0.7222 1.1360 0.6198 0.189 Uiso 0.50 1 calc PR B 2
H32D H 0.6084 1.0913 0.6620 0.189 Uiso 0.50 1 calc PR B 2

loop_
_atom_site_aniso_label
_atom_site_aniso_U_11
_atom_site_aniso_U_22
_atom_site_aniso_U_33
_atom_site_aniso_U_23
_atom_site_aniso_U_13
_atom_site_aniso_U_12
Ir 0.03415(8) 0.03034(8) 0.03516(8) 0.00835(5) 0.00491(5) 0.00862(5)
S1 0.0492(5) 0.0690(6) 0.0560(6) 0.0334(5) 0.0212(4) 0.0306(5)
S2 0.0673(6) 0.0367(5) 0.0416(5) 0.0138(4) -0.0072(4) -0.0015(4)
S3 0.0495(6) 0.0728(8) 0.0832(9) -0.0169(7) -0.0010(6) -0.0017(6)
P 0.0396(4) 0.0284(4) 0.0353(4) 0.0065(3) 0.0063(3) 0.0084(3)
O 0.085(3) 0.106(3) 0.093(3) 0.041(2) 0.046(2) 0.058(2)
N11 0.0413(15) 0.0461(17) 0.0368(15) 0.0115(13) 0.0038(12) 0.0159(13)
N12 0.0404(16) 0.060(2) 0.0526(19) 0.0194(16) 0.0061(14) 0.0210(15)
N21 0.0494(17) 0.0339(14) 0.0379(15) 0.0105(12) 0.0031(13) 0.0091(12)
N22 0.0520(18) 0.0319(15) 0.0463(18) 0.0098(13) 0.0034(14) 0.0032(13)
N31 0.0372(14) 0.0430(16) 0.0346(15) 0.0093(12) 0.0044(12) 0.0083(12)
N32 0.066(2) 0.057(2) 0.0374(17) 0.0106(15) 0.0110(15) 0.0266(17)
B 0.0379(18) 0.0336(18) 0.0358(19) 0.0067(15) 0.0039(15) 0.0078(15)
C1 0.049(2) 0.058(2) 0.061(3) 0.024(2) 0.0157(19) 0.0226(19)
C11 0.0391(17) 0.0463(19) 0.0417(19) 0.0111(15) 0.0057(14) 0.0149(15)
C12 0.060(2) 0.057(2) 0.040(2) 0.0195(18) 0.0069(17) 0.0256(19)
C13 0.056(2) 0.065(3) 0.049(2) 0.019(2) 0.0010(18) 0.029(2)
C14 0.043(2) 0.098(4) 0.100(4) 0.048(3) 0.020(2) 0.032(2)
C15 0.055(3) 0.123(6) 0.210(10) 0.067(6) 0.027(5) 0.007(4)
C16 0.085(4) 0.173(7) 0.081(4) 0.067(4) 0.047(3) 0.086(5)
C17 0.062(3) 0.164(7) 0.096(4) 0.058(5) 0.020(3) 0.064(4)
C21 0.0418(17) 0.0326(16) 0.0402(18) 0.0088(14) 0.0062(14) 0.0074(13)
C22 0.076(3) 0.041(2) 0.050(2) 0.0193(18) 0.001(2) 0.0098(19)
C23 0.074(3) 0.036(2) 0.058(3) 0.0198(18) 0.004(2) 0.0034(19)
C24 0.051(2) 0.0384(19) 0.053(2) 0.0066(17) 0.0013(17) 0.0016(16)
C25 0.059(3) 0.062(3) 0.106(4) -0.001(3) -0.021(3) 0.013(2)
C26 0.112(5) 0.046(3) 0.072(3) 0.011(2) -0.010(3) -0.016(3)
C27 0.079(3) 0.068(3) 0.056(3) -0.009(2) 0.012(2) -0.001(3)
C31 0.049(2) 0.051(2) 0.0392(19) 0.0063(16) 0.0018(16) 0.0177(17)
C32 0.042(2) 0.063(3) 0.048(2) 0.0158(19) 0.0094(17) 0.0084(18)
C33 0.058(2) 0.076(3) 0.054(2) 0.024(2) 0.024(2) 0.024(2)
C34 0.103(4) 0.067(3) 0.046(2) 0.005(2) 0.011(2) 0.041(3)
C35 0.139(6) 0.107(5) 0.065(3) 0.016(3) 0.043(4) 0.065(5)
C36 0.145(6) 0.063(3) 0.087(4) 0.013(3) 0.024(4) 0.053(4)
C37 0.143(6) 0.091(4) 0.044(3) -0.008(3) -0.015(3) 0.044(4)
C41 0.0394(17) 0.0300(16) 0.056(2) 0.0092(15) 0.0136(16) 0.0073(13)
C42 0.064(3) 0.062(3) 0.062(3) 0.022(2) 0.022(2) 0.008(2)
C43 0.065(3) 0.079(4) 0.095(4) 0.035(3) 0.036(3) 0.002(3)
C44 0.046(2) 0.057(3) 0.113(5) 0.020(3) 0.019(3) -0.002(2)
C45 0.054(3) 0.068(3) 0.083(4) -0.004(3) 0.007(2) -0.011(2)
C46 0.054(2) 0.064(3) 0.058(3) -0.003(2) 0.014(2) -0.010(2)
C51 0.052(2) 0.0353(17) 0.0373(18) 0.0065(14) 0.0077(15) 0.0100(15)
C52 0.060(2) 0.045(2) 0.043(2) 0.0045(16) 0.0073(17) 0.0157(18)
C53 0.087(3) 0.057(3) 0.048(2) -0.003(2) 0.016(2) 0.020(2)
C54 0.114(4) 0.073(3) 0.034(2) 0.003(2) 0.009(2) 0.024(3)
C55 0.125(5) 0.075(3) 0.040(2) 0.015(2) 0.002(3) 0.037(3)
C56 0.095(4) 0.057(3) 0.044(2) 0.0135(19) 0.007(2) 0.032(2)
C61 0.0439(18) 0.0349(17) 0.0363(17) 0.0077(13) 0.0060(14) 0.0135(14)
C62 0.044(2) 0.047(2) 0.062(3) 0.0182(19) 0.0012(18) 0.0096(16)
C63 0.042(2) 0.074(3) 0.080(3) 0.028(3) 0.004(2) 0.020(2)
C64 0.061(3) 0.078(3) 0.078(3) 0.020(3) 0.012(2) 0.041(3)
C65 0.073(3) 0.044(2) 0.084(3) 0.011(2) 0.012(3) 0.027(2)
C66 0.051(2) 0.040(2) 0.063(3) 0.0100(18) 0.0083(19) 0.0154(17)

loop_
_atom_type_symbol
_atom_type_description
_atom_type_scat_dispersion_real
_atom_type_scat_dispersion_imag
_atom_type_scat_source
C C 0.0033 0.0016 'International Tables Vol C Tables 4.2.6.8 and 6.1.1.4'
H H 0.0000 0.0000 'International Tables Vol C Tables 4.2.6.8 and 6.1.1.4'
B B 0.0013 0.0007 'International Tables Vol C Tables 4.2.6.8 and 6.1.1.4'
N N 0.0061 0.0033 'International Tables Vol C Tables 4.2.6.8 and 6.1.1.4'
O O 0.0106 0.0060 'International Tables Vol C Tables 4.2.6.8 and 6.1.1.4'
P P 0.1023 0.0942 'International Tables Vol C Tables 4.2.6.8 and 6.1.1.4'
S S 0.1246 0.1234 'International Tables Vol C Tables 4.2.6.8 and 6.1.1.4'
Ir Ir -1.4442 7.9887 'International Tables Vol C Tables 4.2.6.8 and 6.1.1.4'

loop_
_geom_angle_atom_site_label_1
_geom_angle_atom_site_label_2
_geom_angle_atom_site_label_3
_geom_angle
_geom_angle_site_symmetry_3
H Ir C1 88.9(17) .
H Ir B 84.1(18) .
C1 Ir B 88.56(17) .
H Ir P 93.8(18) .
C1 Ir P 97.53(13) .
B Ir P 173.51(10) .
H Ir S1 78.8(17) .
C1 Ir S1 166.27(15) .
B Ir S1 84.13(11) .
P Ir S1 89.46(3) .
H Ir S2 168.4(18) .
C1 Ir S2 97.17(15) .
B Ir S2 86.26(11) .
P Ir S2 95.15(3) .
S1 Ir S2 93.94(4) .
C11 S1 Ir 98.86(13) .
C21 S2 Ir 97.51(13) .
C51 P C61 101.70(17) .
C51 P C41 102.93(18) .
C61 P C41 103.59(16) .
C51 P Ir 118.92(12) .
C61 P Ir 113.51(12) .
C41 P Ir 114.26(13) .
C11 N11 C12 107.6(3) .
C11 N11 B 121.9(3) .
C12 N11 B 130.5(3) .
C11 N12 C13 107.5(3) .
C11 N12 C14 126.6(4) .
C13 N12 C14 125.8(3) .
C21 N21 C22 107.4(3) .
C21 N21 B 124.8(3) .
C22 N21 B 127.8(3) .
C21 N22 C23 107.4(3) .
C21 N22 C24 127.5(3) .
C23 N22 C24 125.1(3) .
C31 N31 C32 108.2(3) .
C31 N31 B 127.1(3) .
C32 N31 B 122.5(3) .
C33 N32 C31 108.7(3) .
C33 N32 C34 124.5(4) .
C31 N32 C34 126.4(4) .
N11 B N31 109.5(3) .
N11 B N21 105.4(3) .
N31 B N21 106.1(3) .
N11 B Ir 109.7(2) .
N31 B Ir 117.2(2) .
N21 B Ir 108.2(2) .
O C1 Ir 175.2(5) .
N11 C11 N12 109.0(3) .
N11 C11 S1 122.0(3) .
N12 C11 S1 129.0(3) .
C13 C12 N11 108.5(4) .
C12 C13 N12 107.5(3) .
N12 C14 C16 109.3(4) .
N12 C14 C17 109.5(4) .
C16 C14 C17 109.4(5) .
N12 C14 C15 107.9(5) .
C16 C14 C15 111.2(6) .
C17 C14 C15 109.4(6) .
N21 C21 N22 108.8(3) .
N21 C21 S2 123.0(3) .
N22 C21 S2 128.1(3) .
C23 C22 N21 108.7(4) .
C22 C23 N22 107.7(3) .
N22 C24 C27 109.2(4) .
N22 C24 C26 109.1(4) .
C27 C24 C26 109.1(4) .
N22 C24 C25 109.3(4) .
C27 C24 C25 110.5(5) .
C26 C24 C25 109.6(4) .
N31 C31 N32 106.4(3) .
N31 C31 S3 125.5(3) .
N32 C31 S3 128.1(3) .
C33 C32 N31 109.1(4) .
C32 C33 N32 107.7(4) .
N32 C34 C37 109.9(4) .
N32 C34 C36 108.1(4) .
C37 C34 C36 112.8(6) .
N32 C34 C35 108.0(5) .
C37 C34 C35 108.0(5) .
C36 C34 C35 109.9(5) .
C46 C41 C42 118.5(4) .
C46 C41 P 118.4(3) .
C42 C41 P 123.1(3) .
C41 C42 C43 120.4(5) .
C44 C43 C42 120.5(5) .
C45 C44 C43 119.8(5) .
C44 C45 C46 120.3(5) .
C41 C46 C45 120.5(5) .
C56 C51 C52 118.8(4) .
C56 C51 P 122.5(3) .
C52 C51 P 118.5(3) .
C53 C52 C51 120.4(4) .
C54 C53 C52 119.7(4) .
C55 C54 C53 120.4(4) .
C54 C55 C56 120.5(5) .
C55 C56 C51 120.2(4) .
C66 C61 C62 118.9(3) .
C66 C61 P 123.5(3) .
C62 C61 P 117.6(3) .
C63 C62 C61 120.7(4) .
C64 C63 C62 119.9(4) .
C65 C64 C63 120.4(4) .
C64 C65 C66 120.1(4) .
C61 C66 C65 119.9(4) .
N1S C11S C12S 177.9(14) .
C21S N2S N2S 151.8(16) 2_686
N2S C21S C22S 178.9(13) .
N2' C21' C22' 165(2) .

loop_
_geom_bond_atom_site_label_1
_geom_bond_atom_site_label_2
_geom_bond_distance
_geom_bond_site_symmetry_2
Ir H 1.51(5) .
Ir C1 1.818(4) .
Ir B 2.178(4) .
Ir P 2.4016(9) .
Ir S1 2.4070(10) .
Ir S2 2.4578(10) .
S1 C11 1.715(4) .
S2 C21 1.711(4) .
S3 C31 1.684(4) .
P C51 1.833(4) .
P C61 1.834(3) .
P C41 1.836(4) .
O C1 1.153(5) .
N11 C11 1.341(5) .
N11 C12 1.389(5) .
N11 B 1.560(5) .
N12 C11 1.359(5) .
N12 C13 1.391(5) .
N12 C14 1.510(6) .
N21 C21 1.341(5) .
N21 C22 1.393(5) .
N21 B 1.577(5) .
N22 C21 1.363(4) .
N22 C23 1.391(5) .
N22 C24 1.500(5) .
N31 C31 1.362(5) .
N31 C32 1.389(5) .
N31 B 1.567(5) .
N32 C33 1.381(6) .
N32 C31 1.384(5) .
N32 C34 1.499(6) .
C12 C13 1.339(6) .
C14 C16 1.511(9) .
C14 C17 1.516(7) .
C14 C15 1.526(9) .
C22 C23 1.329(6) .
C24 C27 1.502(7) .
C24 C26 1.524(6) .
C24 C25 1.537(7) .
C32 C33 1.325(6) .
C34 C37 1.515(8) .
C34 C36 1.531(8) .
C34 C35 1.550(9) .
C41 C46 1.374(6) .
C41 C42 1.381(6) .
C42 C43 1.388(7) .
C43 C44 1.363(9) .
C44 C45 1.355(8) .
C45 C46 1.395(6) .
C51 C56 1.388(6) .
C51 C52 1.393(5) .
C52 C53 1.390(6) .
C53 C54 1.373(7) .
C54 C55 1.368(8) .
C55 C56 1.385(7) .
C61 C66 1.384(5) .
C61 C62 1.386(5) .
C62 C63 1.377(6) .
C63 C64 1.376(7) .
C64 C65 1.361(7) .
C65 C66 1.398(6) .
N1S C11S 1.145(7) .
C11S C12S 1.461(7) .
N2S C21S 1.130(7) .
N2S N2S 1.349(17) 2_686
C21S C22S 1.436(7) .
N2' C21' 1.146(8) .
C21' C22' 1.480(8) .
